data_4304842
loop_
_publ_author_name
'Amit Majumdar'
'Kuntal Pal'
'Sabyasachi Sarkar'

_publ_contact_author_address
;Department of Chemistry
Indian Institute of Technology, Kanpur
Kanpur - 208016
Uttar Pradesh
India
;
_publ_contact_author_email abya@iitk.ac.in
_publ_contact_author_name 'Sabyasachi Sarkar'
_publ_contact_author_phone '0512 - 259 - 7386'
_publ_section_title
;
Selectivity of Thiolate Ligand and Preference of Substrate in Model
Reactions of Dissimilatory Nitrate Reductase
;
_journal_name_full 'Inorganic Chemistry'
_journal_page_first 3393
_journal_page_last 3401
_journal_paper_doi 10.1021/ic7024268
_journal_volume 47
_journal_year 2008
_chemical_compound_source 'Sodium Molybdate'
_chemical_formula_moiety 'C33 H22 Mo N4 P S5, C24 H20 P'
_chemical_formula_sum 'C57 H42 Mo N4 P2 S5'
_chemical_formula_weight 1101.18
_chemical_name_common '[PPh4][Mo(PPh3)(SCH2Ph)(mnt)2]'
_chemical_name_systematic
'Tetraphenylphosphonium bis(1,2-dicyanoethylenedithiolato) benzylthiolato triphenylphosphinato molybdate (IV)'
_space_group_IT_number 14
_symmetry_cell_setting monoclinic
_symmetry_Int_Tables_number 14
_symmetry_space_group_name_Hall '-P 2yn'
_symmetry_space_group_name_H-M 'P 1 21/n 1'
_atom_sites_solution_hydrogens geom
_atom_sites_solution_primary direct
_atom_sites_solution_secondary difmap
_audit_creation_method SHELXL-97
_cell_angle_alpha 90
_cell_angle_beta 109.979(5)
_cell_angle_gamma 90
_cell_formula_units_Z 4
_cell_length_a 13.976(5)
_cell_length_b 20.679(5)
_cell_length_c 19.302(5)
_cell_measurement_temperature 100(2)
_cell_measurement_theta_max 28.4
_cell_measurement_theta_min 2.2
_cell_volume 5243(3)
_computing_cell_refinement 'SAINT 6.45 ( Bruker, 2003)'
_computing_data_collection 'SMART 5.628 (Bruker, 2003)'
_computing_data_reduction 'SAINT 6.45  (Bruker, 2003)'
_computing_molecular_graphics 'Diamond 2.1e, ORTEP'
_computing_structure_refinement 'SHELXL-97 (Sheldrick, 1997)'
_computing_structure_solution SIR-97
_diffrn_ambient_temperature 100(2)
_diffrn_measured_fraction_theta_full 0.990
_diffrn_measured_fraction_theta_max 0.990
_diffrn_measurement_device_type 'Bruker SMART APEX'
_diffrn_measurement_method /w-scans
_diffrn_radiation_monochromator graphite
_diffrn_radiation_type MoK\a
_diffrn_radiation_wavelength 0.71069
_diffrn_reflns_av_R_equivalents 0.0628
_diffrn_reflns_av_sigmaI/netI 0.1867
_diffrn_reflns_limit_h_max 18
_diffrn_reflns_limit_h_min -9
_diffrn_reflns_limit_k_max 25
_diffrn_reflns_limit_k_min -27
_diffrn_reflns_limit_l_max 25
_diffrn_reflns_limit_l_min -25
_diffrn_reflns_number 34918
_diffrn_reflns_theta_full 28.39
_diffrn_reflns_theta_max 28.39
_diffrn_reflns_theta_min 2.20
_diffrn_source 'fine-focus sealed tube'
_exptl_absorpt_coefficient_mu 0.552
_exptl_absorpt_correction_T_max 0.9576
_exptl_absorpt_correction_T_min 0.8986
_exptl_absorpt_correction_type empirical
_exptl_crystal_colour 'Dark violet'
_exptl_crystal_density_diffrn 1.395
_exptl_crystal_density_method 'not measured'
_exptl_crystal_description Block
_exptl_crystal_F_000 2256
_exptl_crystal_recrystallization_method 'Dichloromethane, Petroleum ether'
_exptl_crystal_size_max 0.20
_exptl_crystal_size_mid 0.10
_exptl_crystal_size_min 0.08
_refine_diff_density_max 0.871
_refine_diff_density_min -0.617
_refine_diff_density_rms 0.104
_refine_ls_extinction_method none
_refine_ls_goodness_of_fit_ref 1.070
_refine_ls_hydrogen_treatment constr
_refine_ls_matrix_type full
_refine_ls_number_parameters 622
_refine_ls_number_reflns 7037
_refine_ls_number_restraints 0
_refine_ls_restrained_S_all 1.070
_refine_ls_R_factor_all 0.2098
_refine_ls_R_factor_gt 0.0869
_refine_ls_shift/su_max 0.000
_refine_ls_shift/su_mean 0.000
_refine_ls_structure_factor_coef Fsqd
_refine_ls_weighting_details 'calc w=1/[\s^2^(Fo^2^)+(0.0458P)^2^+1.9158P] where P=(Fo^2^+2Fc^2^)/3'
_refine_ls_weighting_scheme calc
_refine_ls_wR_factor_gt 0.1517
_refine_ls_wR_factor_ref 0.1889
_reflns_number_gt 6306
_reflns_number_total 7037
_reflns_threshold_expression >2sigma(I)
_cod_data_source_file ic7024268-file004.cif
_cod_data_source_block 2maram
_cod_depositor_comments
;
The following automatic conversions were performed:
'_exptl_absorpt_correction_type' value 'Empirical' changed to 'empirical'
according to '/home/saulius/struct/CIF-dictionaries/cif_core.dic'
dictionary named 'cif_core.dic' version 2.4.1 from 2010-06-29.

Automatic conversion script
Id: cif_fix_enum 1527 2010-12-29 10:47:43Z saulius 
;
_cod_original_sg_symbol_H-M 'P 21/n'
_cod_database_code 4304842

loop_
_symmetry_equiv_pos_as_xyz
'x, y, z'
'-x+1/2, y+1/2, -z+1/2'
'-x, -y, -z'
'x-1/2, -y-1/2, z-1/2'

loop_
_atom_site_label
_atom_site_type_symbol
_atom_site_fract_x
_atom_site_fract_y
_atom_site_fract_z
_atom_site_U_iso_or_equiv
_atom_site_adp_type
_atom_site_occupancy
_atom_site_symmetry_multiplicity
_atom_site_calc_flag
_atom_site_refinement_flags
_atom_site_disorder_assembly
_atom_site_disorder_group
Mo1 Mo 0.74611(4) 0.33382(3) 0.27620(3) 0.03303(16) Uani 1 1 d . . .
S1 S 0.67768(14) 0.36691(9) 0.36620(9) 0.0417(5) Uani 1 1 d . . .
S2 S 0.57458(14) 0.30010(9) 0.21582(10) 0.0485(5) Uani 1 1 d . . .
S3 S 0.73060(16) 0.35525(9) 0.15183(9) 0.0512(5) Uani 1 1 d . . .
S4 S 0.83111(14) 0.43458(9) 0.29253(9) 0.0425(5) Uani 1 1 d . . .
S5 S 0.79104(15) 0.22857(9) 0.25523(10) 0.0493(5) Uani 1 1 d . . .
P1 P 0.89649(14) 0.30761(8) 0.39557(10) 0.0371(4) Uani 1 1 d . . .
P2 P 1.26299(15) 0.06406(9) 0.30508(10) 0.0443(5) Uani 1 1 d . . .
N1 N 0.4464(5) 0.4020(4) 0.4099(4) 0.072(2) Uani 1 1 d . . .
N2 N 0.3092(6) 0.3122(4) 0.2112(4) 0.083(2) Uani 1 1 d . . .
N3 N 0.7606(6) 0.4709(3) 0.0161(4) 0.076(2) Uani 1 1 d . . .
N4 N 0.9003(6) 0.5781(4) 0.2059(4) 0.080(2) Uani 1 1 d . . .
C1 C 0.5024(5) 0.3266(3) 0.2665(4) 0.0445(18) Uani 1 1 d . . .
C2 C 0.5469(5) 0.3549(3) 0.3329(4) 0.0386(17) Uani 1 1 d . . .
C3 C 0.3955(6) 0.3181(4) 0.2362(4) 0.054(2) Uani 1 1 d . . .
C4 C 0.4899(6) 0.3802(4) 0.3755(4) 0.0469(19) Uani 1 1 d . . .
C5 C 0.7780(5) 0.4309(3) 0.1461(4) 0.0413(17) Uani 1 1 d . . .
C6 C 0.8223(5) 0.4660(3) 0.2077(4) 0.0437(18) Uani 1 1 d . . .
C7 C 0.7685(6) 0.4540(4) 0.0740(4) 0.052(2) Uani 1 1 d . . .
C8 C 0.8654(7) 0.5280(4) 0.2061(4) 0.057(2) Uani 1 1 d . . .
C9 C 0.7183(6) 0.1976(4) 0.1637(4) 0.057(2) Uani 1 1 d . . .
H9A H 0.6586 0.1748 0.1656 0.068 Uiso 1 1 calc R . .
H9B H 0.6956 0.2334 0.1295 0.068 Uiso 1 1 calc R . .
C10 C 0.7831(5) 0.1526(3) 0.1372(4) 0.0396(17) Uani 1 1 d . . .
C11 C 0.7594(6) 0.0879(4) 0.1269(4) 0.057(2) Uani 1 1 d . . .
H11 H 0.7024 0.0718 0.1355 0.069 Uiso 1 1 calc R . .
C12 C 0.8210(8) 0.0470(4) 0.1037(5) 0.076(3) Uani 1 1 d . . .
H12 H 0.8045 0.0034 0.0957 0.091 Uiso 1 1 calc R . .
C13 C 0.9050(8) 0.0703(6) 0.0926(5) 0.082(3) Uani 1 1 d . . .
H13 H 0.9465 0.0424 0.0778 0.099 Uiso 1 1 calc R . .
C14 C 0.9291(7) 0.1334(5) 0.1027(4) 0.070(3) Uani 1 1 d . . .
H14 H 0.9867 0.1491 0.0944 0.084 Uiso 1 1 calc R . .
C15 C 0.8678(6) 0.1752(4) 0.1255(4) 0.055(2) Uani 1 1 d . . .
H15 H 0.8846 0.2188 0.1328 0.066 Uiso 1 1 calc R . .
C16 C 1.0195(5) 0.3166(3) 0.3835(4) 0.0423(18) Uani 1 1 d . . .
C17 C 1.0968(6) 0.3530(4) 0.4314(4) 0.057(2) Uani 1 1 d . . .
H17 H 1.0871 0.3725 0.4719 0.068 Uiso 1 1 calc R . .
C18 C 1.1887(6) 0.3607(4) 0.4201(5) 0.070(3) Uani 1 1 d . . .
H18 H 1.2394 0.3864 0.4519 0.084 Uiso 1 1 calc R . .
C19 C 1.2051(6) 0.3307(4) 0.3624(5) 0.066(2) Uani 1 1 d . . .
H19 H 1.2668 0.3358 0.3547 0.079 Uiso 1 1 calc R . .
C20 C 1.1299(7) 0.2929(4) 0.3157(5) 0.066(2) Uani 1 1 d . . .
H20 H 1.1419 0.2715 0.2771 0.079 Uiso 1 1 calc R . .
C21 C 1.0376(6) 0.2861(4) 0.3249(4) 0.056(2) Uani 1 1 d . . .
H21 H 0.9870 0.2611 0.2920 0.067 Uiso 1 1 calc R . .
C22 C 0.8974(6) 0.2245(3) 0.4283(3) 0.0441(19) Uani 1 1 d . . .
C23 C 0.9852(7) 0.1891(4) 0.4543(4) 0.063(2) Uani 1 1 d . . .
H23 H 1.0460 0.2066 0.4535 0.075 Uiso 1 1 calc R . .
C24 C 0.9841(9) 0.1263(4) 0.4822(5) 0.086(3) Uani 1 1 d . . .
H24 H 1.0440 0.1025 0.4996 0.104 Uiso 1 1 calc R . .
C25 C 0.8957(9) 0.1009(5) 0.4835(5) 0.092(4) Uani 1 1 d . . .
H25 H 0.8946 0.0597 0.5025 0.110 Uiso 1 1 calc R . .
C26 C 0.8089(9) 0.1358(5) 0.4570(5) 0.092(3) Uani 1 1 d . . .
H26 H 0.7480 0.1178 0.4572 0.111 Uiso 1 1 calc R . .
C27 C 0.8085(7) 0.1973(4) 0.4298(5) 0.071(3) Uani 1 1 d . . .
H27 H 0.7479 0.2204 0.4123 0.086 Uiso 1 1 calc R . .
C28 C 0.9107(5) 0.3548(3) 0.4796(3) 0.0408(18) Uani 1 1 d . . .
C29 C 0.9374(6) 0.3241(4) 0.5483(4) 0.051(2) Uani 1 1 d . . .
H29 H 0.9435 0.2793 0.5516 0.061 Uiso 1 1 calc R . .
C30 C 0.9543(6) 0.3604(4) 0.6102(4) 0.062(2) Uani 1 1 d . . .
H30 H 0.9741 0.3398 0.6558 0.074 Uiso 1 1 calc R . .
C31 C 0.9432(6) 0.4252(4) 0.6076(4) 0.059(2) Uani 1 1 d . . .
H31 H 0.9537 0.4488 0.6506 0.070 Uiso 1 1 calc R . .
C32 C 0.9163(6) 0.4560(4) 0.5405(4) 0.059(2) Uani 1 1 d . . .
H32 H 0.9084 0.5007 0.5377 0.071 Uiso 1 1 calc R . .
C33 C 0.9011(6) 0.4205(3) 0.4776(4) 0.052(2) Uani 1 1 d . . .
H33 H 0.8838 0.4417 0.4324 0.063 Uiso 1 1 calc R . .
C34 C 1.2356(6) 0.0883(4) 0.2114(4) 0.052(2) Uani 1 1 d . . .
C35 C 1.1941(6) 0.0435(4) 0.1561(4) 0.064(2) Uani 1 1 d . . .
H35 H 1.1834 0.0012 0.1680 0.077 Uiso 1 1 calc R . .
C36 C 1.1684(7) 0.0616(6) 0.0831(5) 0.084(3) Uani 1 1 d . . .
H36 H 1.1421 0.0311 0.0460 0.101 Uiso 1 1 calc R . .
C37 C 1.1816(8) 0.1236(7) 0.0654(5) 0.092(4) Uani 1 1 d . . .
H37 H 1.1634 0.1355 0.0161 0.111 Uiso 1 1 calc R . .
C38 C 1.2216(7) 0.1693(5) 0.1197(5) 0.084(3) Uani 1 1 d . . .
H38 H 1.2304 0.2117 0.1069 0.101 Uiso 1 1 calc R . .
C39 C 1.2486(6) 0.1519(4) 0.1933(4) 0.060(2) Uani 1 1 d . . .
H39 H 1.2751 0.1826 0.2302 0.072 Uiso 1 1 calc R . .
C40 C 1.3475(6) -0.0034(3) 0.3285(4) 0.0477(19) Uani 1 1 d . . .
C41 C 1.3777(7) -0.0245(4) 0.4009(5) 0.075(3) Uani 1 1 d . . .
H41 H 1.3534 -0.0044 0.4346 0.090 Uiso 1 1 calc R . .
C42 C 1.4452(8) -0.0762(5) 0.4223(6) 0.099(4) Uani 1 1 d . . .
H42 H 1.4649 -0.0909 0.4707 0.118 Uiso 1 1 calc R . .
C43 C 1.4824(8) -0.1053(5) 0.3746(7) 0.095(3) Uani 1 1 d . . .
H43 H 1.5272 -0.1399 0.3900 0.114 Uiso 1 1 calc R . .
C44 C 1.4542(7) -0.0839(4) 0.3040(6) 0.076(3) Uani 1 1 d . . .
H44 H 1.4809 -0.1034 0.2712 0.091 Uiso 1 1 calc R . .
C45 C 1.3858(6) -0.0330(4) 0.2803(5) 0.060(2) Uani 1 1 d . . .
H45 H 1.3661 -0.0192 0.2316 0.072 Uiso 1 1 calc R . .
C46 C 1.3264(6) 0.1290(3) 0.3660(4) 0.049(2) Uani 1 1 d . . .
C47 C 1.4186(7) 0.1483(4) 0.3627(5) 0.068(2) Uani 1 1 d . . .
H47 H 1.4457 0.1280 0.3306 0.081 Uiso 1 1 calc R . .
C48 C 1.4715(8) 0.1988(5) 0.4079(6) 0.092(4) Uani 1 1 d . . .
H48 H 1.5327 0.2137 0.4049 0.110 Uiso 1 1 calc R . .
C49 C 1.4308(11) 0.2258(5) 0.4570(6) 0.100(4) Uani 1 1 d . . .
H49 H 1.4657 0.2590 0.4878 0.120 Uiso 1 1 calc R . .
C50 C 1.3417(10) 0.2050(4) 0.4612(5) 0.090(4) Uani 1 1 d . . .
H50 H 1.3161 0.2234 0.4952 0.108 Uiso 1 1 calc R . .
C51 C 1.2878(7) 0.1560(3) 0.4147(4) 0.058(2) Uani 1 1 d . . .
H51 H 1.2258 0.1419 0.4171 0.069 Uiso 1 1 calc R . .
C52 C 1.1441(6) 0.0451(3) 0.3150(4) 0.0449(19) Uani 1 1 d . . .
C53 C 1.1225(6) -0.0154(4) 0.3332(4) 0.055(2) Uani 1 1 d . . .
H53 H 1.1722 -0.0474 0.3439 0.066 Uiso 1 1 calc R . .
C54 C 1.0272(8) -0.0295(4) 0.3357(5) 0.072(3) Uani 1 1 d . . .
H54 H 1.0126 -0.0708 0.3482 0.086 Uiso 1 1 calc R . .
C55 C 0.9547(7) 0.0174(6) 0.3197(5) 0.076(3) Uani 1 1 d . . .
H55 H 0.8904 0.0082 0.3214 0.091 Uiso 1 1 calc R . .
C56 C 0.9761(7) 0.0781(5) 0.3011(5) 0.077(3) Uani 1 1 d . . .
H56 H 0.9260 0.1098 0.2901 0.093 Uiso 1 1 calc R . .
C57 C 1.0692(6) 0.0928(4) 0.2984(4) 0.059(2) Uani 1 1 d . . .
H57 H 1.0829 0.1343 0.2856 0.071 Uiso 1 1 calc R . .

loop_
_atom_site_aniso_label
_atom_site_aniso_U_11
_atom_site_aniso_U_22
_atom_site_aniso_U_33
_atom_site_aniso_U_23
_atom_site_aniso_U_13
_atom_site_aniso_U_12
Mo1 0.0300(3) 0.0353(3) 0.0324(3) -0.0023(3) 0.0088(3) 0.0004(3)
S1 0.0351(11) 0.0538(12) 0.0369(10) -0.0062(8) 0.0131(9) -0.0048(9)
S2 0.0366(11) 0.0580(13) 0.0488(11) -0.0157(9) 0.0117(10) -0.0046(9)
S3 0.0621(14) 0.0558(13) 0.0352(10) -0.0040(8) 0.0159(10) -0.0086(10)
S4 0.0465(12) 0.0471(11) 0.0320(9) -0.0008(8) 0.0108(9) -0.0060(9)
S5 0.0435(12) 0.0455(11) 0.0479(11) -0.0111(9) 0.0012(10) 0.0081(9)
P1 0.0343(11) 0.0378(10) 0.0371(10) 0.0011(8) 0.0093(9) -0.0022(9)
P2 0.0489(13) 0.0449(12) 0.0414(11) -0.0050(9) 0.0185(10) -0.0011(10)
N1 0.056(5) 0.092(6) 0.077(5) -0.018(4) 0.036(4) -0.001(4)
N2 0.039(4) 0.112(7) 0.092(6) -0.008(5) 0.017(5) -0.006(4)
N3 0.100(6) 0.092(6) 0.044(4) 0.012(4) 0.033(5) 0.014(5)
N4 0.091(6) 0.064(5) 0.076(5) 0.009(4) 0.019(5) -0.021(5)
C1 0.041(5) 0.039(4) 0.055(5) -0.001(3) 0.018(4) -0.005(4)
C2 0.038(4) 0.037(4) 0.040(4) 0.003(3) 0.012(4) -0.004(3)
C3 0.044(5) 0.063(6) 0.059(5) -0.004(4) 0.023(5) -0.006(4)
C4 0.039(5) 0.047(5) 0.056(5) -0.001(4) 0.018(4) -0.003(4)
C5 0.035(4) 0.050(5) 0.041(4) 0.002(3) 0.017(4) 0.003(3)
C6 0.040(5) 0.049(5) 0.044(4) 0.000(3) 0.015(4) -0.008(4)
C7 0.053(5) 0.053(5) 0.047(5) 0.003(4) 0.015(4) 0.006(4)
C8 0.067(6) 0.058(6) 0.039(5) 0.002(4) 0.009(4) 0.001(5)
C9 0.045(5) 0.053(5) 0.060(5) -0.024(4) 0.001(4) 0.008(4)
C10 0.042(4) 0.028(4) 0.042(4) 0.001(3) 0.006(4) 0.001(3)
C11 0.054(5) 0.054(5) 0.068(5) -0.001(4) 0.025(5) -0.003(4)
C12 0.091(8) 0.048(6) 0.084(7) -0.021(5) 0.024(6) 0.016(5)
C13 0.071(7) 0.105(9) 0.067(6) -0.031(6) 0.018(6) 0.017(7)
C14 0.049(6) 0.110(8) 0.052(5) -0.005(5) 0.020(5) -0.012(6)
C15 0.058(5) 0.044(5) 0.056(5) 0.002(4) 0.010(5) -0.016(4)
C16 0.038(4) 0.035(4) 0.050(4) 0.006(3) 0.011(4) -0.006(3)
C17 0.042(5) 0.060(5) 0.066(5) -0.008(4) 0.015(5) -0.007(4)
C18 0.047(6) 0.079(7) 0.078(6) -0.006(5) 0.013(5) -0.015(5)
C19 0.040(5) 0.075(6) 0.082(6) 0.016(5) 0.020(5) -0.002(5)
C20 0.054(6) 0.087(7) 0.057(5) -0.002(5) 0.020(5) 0.010(5)
C21 0.039(5) 0.063(6) 0.068(6) -0.006(4) 0.021(5) 0.000(4)
C22 0.045(5) 0.042(4) 0.032(4) 0.001(3) -0.004(4) -0.007(4)
C23 0.062(6) 0.054(5) 0.062(5) 0.018(4) 0.007(5) -0.002(4)
C24 0.094(8) 0.059(6) 0.078(7) 0.015(5) -0.008(6) 0.005(6)
C25 0.106(9) 0.065(7) 0.070(6) 0.035(5) -0.015(7) -0.017(7)
C26 0.099(9) 0.079(7) 0.092(7) 0.023(6) 0.023(7) -0.030(7)
C27 0.060(6) 0.068(6) 0.080(6) 0.017(5) 0.015(5) -0.013(5)
C28 0.032(4) 0.050(5) 0.037(4) -0.009(3) 0.007(3) -0.008(3)
C29 0.053(5) 0.051(5) 0.042(4) 0.002(4) 0.008(4) 0.008(4)
C30 0.051(5) 0.085(7) 0.044(5) 0.009(4) 0.010(4) 0.015(5)
C31 0.048(5) 0.087(7) 0.041(5) -0.022(4) 0.016(4) -0.012(5)
C32 0.058(6) 0.055(5) 0.063(6) -0.015(4) 0.019(5) -0.016(4)
C33 0.071(6) 0.042(5) 0.037(4) -0.003(3) 0.010(4) -0.013(4)
C34 0.046(5) 0.077(6) 0.033(4) -0.011(4) 0.012(4) -0.016(4)
C35 0.053(6) 0.084(7) 0.055(5) -0.010(5) 0.020(5) -0.024(5)
C36 0.059(6) 0.145(10) 0.052(6) -0.027(6) 0.024(5) -0.013(7)
C37 0.062(7) 0.186(12) 0.031(5) 0.004(7) 0.017(5) 0.002(8)
C38 0.061(6) 0.131(9) 0.058(6) 0.030(6) 0.017(5) -0.002(6)
C39 0.056(5) 0.085(7) 0.046(5) -0.002(4) 0.026(4) -0.009(5)
C40 0.049(5) 0.044(5) 0.058(5) -0.003(4) 0.027(4) 0.000(4)
C41 0.090(7) 0.065(6) 0.069(6) -0.003(5) 0.029(6) 0.023(5)
C42 0.110(9) 0.097(9) 0.084(7) 0.009(6) 0.027(7) 0.041(7)
C43 0.067(7) 0.074(8) 0.133(10) -0.003(7) 0.020(8) 0.012(6)
C44 0.056(6) 0.058(6) 0.123(9) -0.037(6) 0.043(7) -0.007(5)
C45 0.047(5) 0.062(6) 0.074(6) -0.013(4) 0.025(5) -0.010(4)
C46 0.052(5) 0.049(5) 0.039(4) -0.001(3) 0.006(4) 0.000(4)
C47 0.063(6) 0.070(6) 0.063(6) 0.002(5) 0.013(5) -0.001(5)
C48 0.082(8) 0.079(8) 0.087(8) 0.010(6) -0.005(7) -0.031(6)
C49 0.127(12) 0.063(7) 0.074(8) -0.005(6) -0.011(8) -0.012(7)
C50 0.139(11) 0.056(7) 0.056(6) -0.013(5) 0.009(7) 0.010(7)
C51 0.072(6) 0.046(5) 0.048(5) -0.003(4) 0.012(5) 0.012(4)
C52 0.054(5) 0.042(5) 0.040(4) -0.002(3) 0.017(4) -0.005(4)
C53 0.058(6) 0.053(5) 0.057(5) -0.012(4) 0.024(5) -0.014(4)
C54 0.093(8) 0.056(6) 0.073(6) -0.012(5) 0.035(6) -0.021(6)
C55 0.046(6) 0.124(9) 0.063(6) -0.024(6) 0.026(5) -0.025(6)
C56 0.044(6) 0.098(8) 0.088(7) 0.026(6) 0.021(6) 0.011(5)
C57 0.054(6) 0.064(6) 0.058(5) 0.018(4) 0.019(5) 0.000(5)

loop_
_atom_type_symbol
_atom_type_description
_atom_type_scat_dispersion_real
_atom_type_scat_dispersion_imag
_atom_type_scat_source
C C 0.0033 0.0016 'International Tables Vol C Tables 4.2.6.8 and 6.1.1.4'
H H 0.0000 0.0000 'International Tables Vol C Tables 4.2.6.8 and 6.1.1.4'
N N 0.0061 0.0033 'International Tables Vol C Tables 4.2.6.8 and 6.1.1.4'
P P 0.1023 0.0942 'International Tables Vol C Tables 4.2.6.8 and 6.1.1.4'
S S 0.1246 0.1234 'International Tables Vol C Tables 4.2.6.8 and 6.1.1.4'
Mo Mo -1.6832 0.6857 'International Tables Vol C Tables 4.2.6.8 and 6.1.1.4'

loop_
_geom_angle_atom_site_label_1
_geom_angle_atom_site_label_2
_geom_angle_atom_site_label_3
_geom_angle
_geom_angle_site_symmetry_1
_geom_angle_site_symmetry_3
_geom_angle_publ_flag
S5 Mo1 S1 126.83(7) . . ?
S5 Mo1 S4 133.67(8) . . ?
S1 Mo1 S4 87.57(7) . . ?
S5 Mo1 S3 86.33(7) . . ?
S1 Mo1 S3 140.49(7) . . ?
S4 Mo1 S3 80.72(6) . . ?
S5 Mo1 S2 85.87(7) . . ?
S1 Mo1 S2 81.45(7) . . ?
S4 Mo1 S2 134.27(7) . . ?
S3 Mo1 S2 80.29(7) . . ?
S5 Mo1 P1 76.99(6) . . ?
S1 Mo1 P1 79.34(7) . . ?
S4 Mo1 P1 81.25(6) . . ?
S3 Mo1 P1 134.71(7) . . ?
S2 Mo1 P1 138.45(7) . . ?
C2 S1 Mo1 109.1(2) . . ?
C1 S2 Mo1 108.4(3) . . ?
C5 S3 Mo1 109.3(2) . . ?
C6 S4 Mo1 109.6(2) . . ?
C9 S5 Mo1 113.6(2) . . ?
C16 P1 C22 104.2(3) . . ?
C16 P1 C28 103.6(3) . . ?
C22 P1 C28 102.0(3) . . ?
C16 P1 Mo1 112.3(2) . . ?
C22 P1 Mo1 114.3(2) . . ?
C28 P1 Mo1 118.8(2) . . ?
C52 P2 C40 111.3(4) . . ?
C52 P2 C34 106.6(3) . . ?
C40 P2 C34 111.7(4) . . ?
C52 P2 C46 111.3(4) . . ?
C40 P2 C46 106.3(3) . . ?
C34 P2 C46 109.8(4) . . ?
C2 C1 C3 121.5(7) . . ?
C2 C1 S2 120.6(6) . . ?
C3 C1 S2 117.8(6) . . ?
C1 C2 C4 122.7(7) . . ?
C1 C2 S1 119.8(6) . . ?
C4 C2 S1 117.3(5) . . ?
N2 C3 C1 178.8(10) . . ?
N1 C4 C2 177.9(8) . . ?
C6 C5 C7 122.6(7) . . ?
C6 C5 S3 120.3(5) . . ?
C7 C5 S3 117.1(5) . . ?
C5 C6 C8 122.4(7) . . ?
C5 C6 S4 119.8(6) . . ?
C8 C6 S4 117.8(5) . . ?
N3 C7 C5 178.4(8) . . ?
N4 C8 C6 178.9(9) . . ?
C10 C9 S5 110.1(5) . . ?
C10 C9 H9A 109.6 . . ?
S5 C9 H9A 109.6 . . ?
C10 C9 H9B 109.6 . . ?
S5 C9 H9B 109.6 . . ?
H9A C9 H9B 108.1 . . ?
C15 C10 C11 119.4(7) . . ?
C15 C10 C9 120.1(7) . . ?
C11 C10 C9 120.5(7) . . ?
C10 C11 C12 119.7(8) . . ?
C10 C11 H11 120.2 . . ?
C12 C11 H11 120.2 . . ?
C13 C12 C11 120.1(9) . . ?
C13 C12 H12 119.9 . . ?
C11 C12 H12 119.9 . . ?
C14 C13 C12 120.8(9) . . ?
C14 C13 H13 119.6 . . ?
C12 C13 H13 119.6 . . ?
C13 C14 C15 119.8(9) . . ?
C13 C14 H14 120.1 . . ?
C15 C14 H14 120.1 . . ?
C10 C15 C14 120.2(7) . . ?
C10 C15 H15 119.9 . . ?
C14 C15 H15 119.9 . . ?
C17 C16 C21 118.2(7) . . ?
C17 C16 P1 121.8(6) . . ?
C21 C16 P1 120.0(6) . . ?
C16 C17 C18 120.9(8) . . ?
C16 C17 H17 119.6 . . ?
C18 C17 H17 119.6 . . ?
C19 C18 C17 120.1(8) . . ?
C19 C18 H18 119.9 . . ?
C17 C18 H18 119.9 . . ?
C18 C19 C20 119.5(8) . . ?
C18 C19 H19 120.2 . . ?
C20 C19 H19 120.2 . . ?
C21 C20 C19 121.2(8) . . ?
C21 C20 H20 119.4 . . ?
C19 C20 H20 119.4 . . ?
C20 C21 C16 120.0(8) . . ?
C20 C21 H21 120.0 . . ?
C16 C21 H21 120.0 . . ?
C23 C22 C27 118.5(7) . . ?
C23 C22 P1 121.9(6) . . ?
C27 C22 P1 119.5(6) . . ?
C22 C23 C24 120.6(9) . . ?
C22 C23 H23 119.7 . . ?
C24 C23 H23 119.7 . . ?
C25 C24 C23 119.7(10) . . ?
C25 C24 H24 120.1 . . ?
C23 C24 H24 120.1 . . ?
C24 C25 C26 119.5(9) . . ?
C24 C25 H25 120.3 . . ?
C26 C25 H25 120.3 . . ?
C25 C26 C27 121.6(10) . . ?
C25 C26 H26 119.2 . . ?
C27 C26 H26 119.2 . . ?
C22 C27 C26 120.1(9) . . ?
C22 C27 H27 120.0 . . ?
C26 C27 H27 120.0 . . ?
C33 C28 C29 118.1(6) . . ?
C33 C28 P1 121.4(5) . . ?
C29 C28 P1 120.4(6) . . ?
C30 C29 C28 119.4(7) . . ?
C30 C29 H29 120.3 . . ?
C28 C29 H29 120.3 . . ?
C31 C30 C29 122.1(7) . . ?
C31 C30 H30 119.0 . . ?
C29 C30 H30 119.0 . . ?
C30 C31 C32 119.1(7) . . ?
C30 C31 H31 120.4 . . ?
C32 C31 H31 120.4 . . ?
C33 C32 C31 119.7(8) . . ?
C33 C32 H32 120.1 . . ?
C31 C32 H32 120.1 . . ?
C28 C33 C32 121.5(7) . . ?
C28 C33 H33 119.2 . . ?
C32 C33 H33 119.2 . . ?
C35 C34 C39 119.8(7) . . ?
C35 C34 P2 118.8(7) . . ?
C39 C34 P2 121.2(6) . . ?
C36 C35 C34 120.0(9) . . ?
C36 C35 H35 120.0 . . ?
C34 C35 H35 120.0 . . ?
C37 C36 C35 120.1(9) . . ?
C37 C36 H36 119.9 . . ?
C35 C36 H36 119.9 . . ?
C36 C37 C38 120.8(9) . . ?
C36 C37 H37 119.6 . . ?
C38 C37 H37 119.6 . . ?
C37 C38 C39 119.9(10) . . ?
C37 C38 H38 120.1 . . ?
C39 C38 H38 120.1 . . ?
C38 C39 C34 119.3(8) . . ?
C38 C39 H39 120.3 . . ?
C34 C39 H39 120.3 . . ?
C45 C40 C41 119.3(8) . . ?
C45 C40 P2 124.0(6) . . ?
C41 C40 P2 116.7(6) . . ?
C40 C41 C42 119.0(9) . . ?
C40 C41 H41 120.5 . . ?
C42 C41 H41 120.5 . . ?
C43 C42 C41 121.5(10) . . ?
C43 C42 H42 119.3 . . ?
C41 C42 H42 119.3 . . ?
C42 C43 C44 119.6(10) . . ?
C42 C43 H43 120.2 . . ?
C44 C43 H43 120.2 . . ?
C43 C44 C45 120.6(10) . . ?
C43 C44 H44 119.7 . . ?
C45 C44 H44 119.7 . . ?
C40 C45 C44 120.1(8) . . ?
C40 C45 H45 120.0 . . ?
C44 C45 H45 120.0 . . ?
C51 C46 C47 121.1(8) . . ?
C51 C46 P2 122.4(7) . . ?
C47 C46 P2 116.5(7) . . ?
C46 C47 C48 119.5(9) . . ?
C46 C47 H47 120.2 . . ?
C48 C47 H47 120.2 . . ?
C49 C48 C47 118.5(11) . . ?
C49 C48 H48 120.8 . . ?
C47 C48 H48 120.8 . . ?
C50 C49 C48 121.3(11) . . ?
C50 C49 H49 119.4 . . ?
C48 C49 H49 119.4 . . ?
C49 C50 C51 120.1(11) . . ?
C49 C50 H50 119.9 . . ?
C51 C50 H50 119.9 . . ?
C46 C51 C50 119.4(9) . . ?
C46 C51 H51 120.3 . . ?
C50 C51 H51 120.3 . . ?
C53 C52 C57 119.6(8) . . ?
C53 C52 P2 121.8(6) . . ?
C57 C52 P2 118.4(6) . . ?
C52 C53 C54 120.4(8) . . ?
C52 C53 H53 119.8 . . ?
C54 C53 H53 119.8 . . ?
C55 C54 C53 119.6(9) . . ?
C55 C54 H54 120.2 . . ?
C53 C54 H54 120.2 . . ?
C54 C55 C56 120.1(9) . . ?
C54 C55 H55 120.0 . . ?
C56 C55 H55 120.0 . . ?
C57 C56 C55 121.1(9) . . ?
C57 C56 H56 119.4 . . ?
C55 C56 H56 119.4 . . ?
C56 C57 C52 119.2(8) . . ?
C56 C57 H57 120.4 . . ?
C52 C57 H57 120.4 . . ?

loop_
_geom_bond_atom_site_label_1
_geom_bond_atom_site_label_2
_geom_bond_distance
_geom_bond_site_symmetry_2
_geom_bond_publ_flag
Mo1 S5 2.3385(19) . ?
Mo1 S1 2.3530(19) . ?
Mo1 S4 2.3656(19) . ?
Mo1 S3 2.3772(19) . ?
Mo1 S2 2.384(2) . ?
Mo1 P1 2.5905(19) . ?
S1 C2 1.736(7) . ?
S2 C1 1.717(7) . ?
S3 C5 1.717(7) . ?
S4 C6 1.726(7) . ?
S5 C9 1.827(7) . ?
P1 C16 1.821(7) . ?
P1 C22 1.829(7) . ?
P1 C28 1.845(7) . ?
P2 C52 1.779(8) . ?
P2 C40 1.783(7) . ?
P2 C34 1.787(7) . ?
P2 C46 1.805(7) . ?
N1 C4 1.137(9) . ?
N2 C3 1.142(9) . ?
N3 C7 1.141(8) . ?
N4 C8 1.146(9) . ?
C1 C2 1.351(9) . ?
C1 C3 1.417(10) . ?
C2 C4 1.424(10) . ?
C5 C6 1.349(9) . ?
C5 C7 1.433(10) . ?
C6 C8 1.422(10) . ?
C9 C10 1.505(9) . ?
C9 H9A 0.9700 . ?
C9 H9B 0.9700 . ?
C10 C15 1.362(10) . ?
C10 C11 1.375(9) . ?
C11 C12 1.387(11) . ?
C11 H11 0.9300 . ?
C12 C13 1.351(12) . ?
C12 H12 0.9300 . ?
C13 C14 1.346(12) . ?
C13 H13 0.9300 . ?
C14 C15 1.391(11) . ?
C14 H14 0.9300 . ?
C15 H15 0.9300 . ?
C16 C17 1.381(9) . ?
C16 C21 1.392(9) . ?
C17 C18 1.384(10) . ?
C17 H17 0.9300 . ?
C18 C19 1.360(11) . ?
C18 H18 0.9300 . ?
C19 C20 1.371(10) . ?
C19 H19 0.9300 . ?
C20 C21 1.368(10) . ?
C20 H20 0.9300 . ?
C21 H21 0.9300 . ?
C22 C23 1.369(10) . ?
C22 C27 1.374(10) . ?
C23 C24 1.407(10) . ?
C23 H23 0.9300 . ?
C24 C25 1.351(13) . ?
C24 H24 0.9300 . ?
C25 C26 1.353(13) . ?
C25 H25 0.9300 . ?
C26 C27 1.375(11) . ?
C26 H26 0.9300 . ?
C27 H27 0.9300 . ?
C28 C33 1.364(9) . ?
C28 C29 1.400(9) . ?
C29 C30 1.362(10) . ?
C29 H29 0.9300 . ?
C30 C31 1.348(10) . ?
C30 H30 0.9300 . ?
C31 C32 1.376(10) . ?
C31 H31 0.9300 . ?
C32 C33 1.372(9) . ?
C32 H32 0.9300 . ?
C33 H33 0.9300 . ?
C34 C35 1.382(9) . ?
C34 C39 1.390(10) . ?
C35 C36 1.381(11) . ?
C35 H35 0.9300 . ?
C36 C37 1.357(13) . ?
C36 H36 0.9300 . ?
C37 C38 1.379(13) . ?
C37 H37 0.9300 . ?
C38 C39 1.387(10) . ?
C38 H38 0.9300 . ?
C39 H39 0.9300 . ?
C40 C45 1.366(10) . ?
C40 C41 1.385(10) . ?
C41 C42 1.392(12) . ?
C41 H41 0.9300 . ?
C42 C43 1.345(13) . ?
C42 H42 0.9300 . ?
C43 C44 1.357(12) . ?
C43 H43 0.9300 . ?
C44 C45 1.390(11) . ?
C44 H44 0.9300 . ?
C45 H45 0.9300 . ?
C46 C51 1.355(10) . ?
C46 C47 1.370(11) . ?
C47 C48 1.399(11) . ?
C47 H47 0.9300 . ?
C48 C49 1.379(14) . ?
C48 H48 0.9300 . ?
C49 C50 1.346(14) . ?
C49 H49 0.9300 . ?
C50 C51 1.392(11) . ?
C50 H50 0.9300 . ?
C51 H51 0.9300 . ?
C52 C53 1.361(9) . ?
C52 C57 1.393(10) . ?
C53 C54 1.381(11) . ?
C53 H53 0.9300 . ?
C54 C55 1.360(12) . ?
C54 H54 0.9300 . ?
C55 C56 1.366(12) . ?
C55 H55 0.9300 . ?
C56 C57 1.354(11) . ?
C56 H56 0.9300 . ?
C57 H57 0.9300 . ?
